data_7006077
loop_
_publ_author_name
'Reid, Stuart D.'
'Hector, Andrew L.'
'Levason, William'
'Reid, Gillian'
'Waller, Benjamin J.'
'Webster, Michael'

_publ_section_title
;
 Thio- and seleno-ether complexes with Group 4 tetrahalides and tin
 tetrachloride: preparation and use in CVD for metal chalcogenide
 films.
;
_journal_issue 42
_journal_name_full 'Dalton transactions (Cambridge, England : 2003)'
_journal_page_first 4769
_journal_page_last 4777
_journal_paper_doi 10.1039/b708809d
_journal_year 2007
_chemical_formula_moiety '2(C6 H15 Se 1+), I6 Zr 2-'
_chemical_formula_sum 'C12 H30 I6 Se2 Zr'
_chemical_formula_weight 1184.90
_chemical_name_systematic
;
Bis(triethylselenonium) hexaiodozirconate(IV)
;
_space_group_IT_number 205
_symmetry_cell_setting cubic
_symmetry_Int_Tables_number 205
_symmetry_space_group_name_Hall '-P 2ac 2ab 3'
_symmetry_space_group_name_H-M 'P a -3'
_atom_sites_solution_hydrogens geom
_atom_sites_solution_primary direct
_atom_sites_solution_secondary difmap
_audit_creation_date 2006-03-02
_audit_creation_method 'SHELXL-97 + hand edit'
_cell_angle_alpha 90.00
_cell_angle_beta 90.00
_cell_angle_gamma 90.00
_cell_formula_units_Z 4
_cell_length_a 14.1964(10)
_cell_length_b 14.1964(10)
_cell_length_c 14.1964(10)
_cell_measurement_reflns_used 1234
_cell_measurement_temperature 120(2)
_cell_measurement_theta_max 27.48
_cell_measurement_theta_min 1.02
_cell_volume 2861.1(3)
_computing_structure_refinement 'SHELXL-97 (Sheldrick, 1997)'
_computing_structure_solution 'SHELXS-97 (Sheldrick, 1997)'
_diffrn_ambient_temperature 120(2)
_diffrn_measured_fraction_theta_full 0.993
_diffrn_measured_fraction_theta_max 0.993
_diffrn_measurement_device_type 'area detector, Nonius Kappa ccd'
_diffrn_measurement_method '\f and \w scans'
_diffrn_radiation_monochromator graphite
_diffrn_radiation_type MoK\a
_diffrn_radiation_wavelength 0.71073
_diffrn_reflns_av_R_equivalents 0.0593
_diffrn_reflns_av_sigmaI/netI 0.0174
_diffrn_reflns_limit_h_max 17
_diffrn_reflns_limit_h_min -15
_diffrn_reflns_limit_k_max 17
_diffrn_reflns_limit_k_min -17
_diffrn_reflns_limit_l_max 16
_diffrn_reflns_limit_l_min -17
_diffrn_reflns_number 22678
_diffrn_reflns_theta_full 25.42
_diffrn_reflns_theta_max 25.42
_diffrn_reflns_theta_min 3.52
_diffrn_standards_decay_% 0
_diffrn_standards_number 0
_exptl_absorpt_coefficient_mu 9.399
_exptl_absorpt_correction_T_max 1.0000
_exptl_absorpt_correction_T_min 0.4260
_exptl_absorpt_correction_type multi-scan
_exptl_absorpt_process_details 'G.M. Sheldrick, (2003). SADABS. Version 2.10. Bruker AXS Inc.'
_exptl_crystal_colour yellow
_exptl_crystal_density_diffrn 2.751
_exptl_crystal_density_method 'not measured'
_exptl_crystal_description block
_exptl_crystal_F_000 2112
_exptl_crystal_size_max 0.16
_exptl_crystal_size_mid 0.10
_exptl_crystal_size_min 0.08
_refine_diff_density_max 0.880
_refine_diff_density_min -1.309
_refine_diff_density_rms 0.131
_refine_ls_extinction_method none
_refine_ls_goodness_of_fit_ref 1.082
_refine_ls_hydrogen_treatment noref
_refine_ls_matrix_type full
_refine_ls_number_parameters 33
_refine_ls_number_reflns 885
_refine_ls_number_restraints 1
_refine_ls_restrained_S_all 1.083
_refine_ls_R_factor_all 0.0608
_refine_ls_R_factor_gt 0.0435
_refine_ls_shift/su_max 0.000
_refine_ls_shift/su_mean 0.000
_refine_ls_structure_factor_coef Fsqd
_refine_ls_weighting_details 'w=1/[\s^2^(Fo^2^)+(0.0667P)^2^+9.9960P] where P=(Fo^2^+2Fc^2^)/3'
_refine_ls_weighting_scheme calc
_refine_ls_wR_factor_gt 0.1181
_refine_ls_wR_factor_ref 0.1340
_reflns_number_gt 664
_reflns_number_total 885
_reflns_threshold_expression I>2sigma(I)
_cod_data_source_file b708809d.txt
_cod_data_source_block 06sdr001a
_cod_database_code 7006077

loop_
_symmetry_equiv_pos_as_xyz
'x, y, z'
'-x+1/2, -y, z+1/2'
'-x, y+1/2, -z+1/2'
'x+1/2, -y+1/2, -z'
'z, x, y'
'z+1/2, -x+1/2, -y'
'-z+1/2, -x, y+1/2'
'-z, x+1/2, -y+1/2'
'y, z, x'
'-y, z+1/2, -x+1/2'
'y+1/2, -z+1/2, -x'
'-y+1/2, -z, x+1/2'
'-x, -y, -z'
'x-1/2, y, -z-1/2'
'x, -y-1/2, z-1/2'
'-x-1/2, y-1/2, z'
'-z, -x, -y'
'-z-1/2, x-1/2, y'
'z-1/2, x, -y-1/2'
'z, -x-1/2, y-1/2'
'-y, -z, -x'
'y, -z-1/2, x-1/2'
'-y-1/2, z-1/2, x'
'y-1/2, z, -x-1/2'

loop_
_atom_site_label
_atom_site_type_symbol
_atom_site_fract_x
_atom_site_fract_y
_atom_site_fract_z
_atom_site_U_iso_or_equiv
_atom_site_adp_type
_atom_site_occupancy
_atom_site_symmetry_multiplicity
_atom_site_calc_flag
_atom_site_refinement_flags
_atom_site_disorder_assembly
_atom_site_disorder_group
Zr1 Zr 0.0000 0.5000 0.0000 0.0662(6) Uani 1 6 d S . .
I1 I 0.04375(5) 0.31167(5) 0.05634(5) 0.0829(4) Uani 1 1 d . . .
Se1 Se 0.24264(9) 0.24264(9) 0.24264(9) 0.1156(8) Uani 1 3 d S . .
C1 C 0.2038(15) 0.3705(15) 0.2794(14) 0.182(8) Uani 1 1 d D . .
H1A H 0.2540 0.4030 0.3153 0.219 Uiso 1 1 calc R . .
H1B H 0.1869 0.4089 0.2237 0.219 Uiso 1 1 calc R . .
C2 C 0.1187(13) 0.3514(16) 0.3405(14) 0.168(7) Uani 1 1 d D . .
H2A H 0.0925 0.4112 0.3629 0.251 Uiso 1 1 calc R . .
H2B H 0.1374 0.3128 0.3946 0.251 Uiso 1 1 calc R . .
H2C H 0.0710 0.3177 0.3036 0.251 Uiso 1 1 calc R . .

loop_
_atom_site_aniso_label
_atom_site_aniso_U_11
_atom_site_aniso_U_22
_atom_site_aniso_U_33
_atom_site_aniso_U_23
_atom_site_aniso_U_13
_atom_site_aniso_U_12
Zr1 0.0662(6) 0.0662(6) 0.0662(6) 0.0015(5) 0.0015(5) -0.0015(5)
I1 0.0938(6) 0.0674(5) 0.0874(5) 0.0074(3) -0.0043(3) 0.0028(3)
Se1 0.1156(8) 0.1156(8) 0.1156(8) -0.0211(7) -0.0211(7) -0.0211(7)
C1 0.22(2) 0.153(17) 0.172(17) -0.010(14) -0.016(16) 0.031(16)
C2 0.144(15) 0.194(18) 0.164(15) 0.000(13) -0.002(13) -0.028(14)

loop_
_atom_type_symbol
_atom_type_description
_atom_type_scat_dispersion_real
_atom_type_scat_dispersion_imag
_atom_type_scat_source
C C 0.0033 0.0016 'International Tables Vol C Tables 4.2.6.8 and 6.1.1.4'
H H 0.0000 0.0000 'International Tables Vol C Tables 4.2.6.8 and 6.1.1.4'
Se Se -0.0929 2.2259 'International Tables Vol C Tables 4.2.6.8 and 6.1.1.4'
Zr Zr -2.9673 0.5597 'International Tables Vol C Tables 4.2.6.8 and 6.1.1.4'
I I -0.4742 1.8119 'International Tables Vol C Tables 4.2.6.8 and 6.1.1.4'

loop_
_geom_angle_atom_site_label_1
_geom_angle_atom_site_label_2
_geom_angle_atom_site_label_3
_geom_angle
_geom_angle_site_symmetry_1
_geom_angle_site_symmetry_3
_geom_angle_publ_flag
I1 Zr1 I1 180.0 23_665 11_455 ?
I1 Zr1 I1 89.86(2) 23_665 8 ?
I1 Zr1 I1 90.14(2) 11_455 8 ?
I1 Zr1 I1 90.14(2) 23_665 13_565 ?
I1 Zr1 I1 89.86(2) 11_455 13_565 ?
I1 Zr1 I1 89.86(2) 8 13_565 ?
I1 Zr1 I1 90.14(2) 23_665 20_565 ?
I1 Zr1 I1 89.86(2) 11_455 20_565 ?
I1 Zr1 I1 180.0 8 20_565 ?
I1 Zr1 I1 90.14(2) 13_565 20_565 ?
I1 Zr1 I1 89.86(2) 23_665 . ?
I1 Zr1 I1 90.14(2) 11_455 . ?
I1 Zr1 I1 90.14(2) 8 . ?
I1 Zr1 I1 180.00(3) 13_565 . ?
I1 Zr1 I1 89.86(2) 20_565 . ?
C1 Se1 C1 95.1(8) 9 . ?
C1 Se1 C1 95.1(8) 9 5 ?
C1 Se1 C1 95.1(8) . 5 ?
C2 C1 Se1 102.1(15) . . ?
C2 C1 H1A 111.3 . . ?
Se1 C1 H1A 111.3 . . ?
C2 C1 H1B 111.3 . . ?
Se1 C1 H1B 111.3 . . ?
H1A C1 H1B 109.2 . . ?
C1 C2 H2A 109.5 . . ?
C1 C2 H2B 109.5 . . ?
H2A C2 H2B 109.5 . . ?
C1 C2 H2C 109.5 . . ?
H2A C2 H2C 109.5 . . ?
H2B C2 H2C 109.5 . . ?

loop_
_geom_bond_atom_site_label_1
_geom_bond_atom_site_label_2
_geom_bond_distance
_geom_bond_site_symmetry_2
_geom_bond_publ_flag
Zr1 I1 2.8589(7) 23_665 ?
Zr1 I1 2.8589(7) 11_455 ?
Zr1 I1 2.8589(7) 8 ?
Zr1 I1 2.8589(7) 13_565 ?
Zr1 I1 2.8589(7) 20_565 ?
Zr1 I1 2.8589(7) . ?
Se1 C1 1.97(2) 9 ?
Se1 C1 1.97(2) . ?
Se1 C1 1.97(2) 5 ?
C1 C2 1.512(9) . ?
C1 H1A 0.9900 . ?
C1 H1B 0.9900 . ?
C2 H2A 0.9800 . ?
C2 H2B 0.9800 . ?
C2 H2C 0.9800 . ?
